data_2230596
loop_
_publ_author_name
'Tao, Yi-Wen'
'Wang, Yun'

_publ_section_title
;
 3,6,8-Trihydroxy-3,4,5,7-tetramethyl-3,4-dihydroisocoumarin
;
_journal_coeditor_code CV5104
_journal_issue 7
_journal_name_full 'Acta Crystallographica Section E'
_journal_page_first o1675
_journal_paper_doi 10.1107/S1600536811021751
_journal_volume 67
_journal_year 2011
_chemical_formula_iupac 'C13 H16 O5'
_chemical_formula_moiety 'C13 H16 O5'
_chemical_formula_sum 'C13 H16 O5'
_chemical_formula_weight 252.26
_chemical_name_systematic
;
3,6,8-Trihydroxy-3,4,5,7-tetramethyl-3,4-dihydroisocoumarin
;
_space_group_IT_number 19
_symmetry_cell_setting orthorhombic
_symmetry_space_group_name_Hall 'P 2ac 2ab'
_symmetry_space_group_name_H-M 'P 21 21 21'
_atom_sites_solution_hydrogens geom
_atom_sites_solution_primary direct
_atom_sites_solution_secondary difmap
_audit_creation_method SHELXL-97
_cell_angle_alpha 90.00
_cell_angle_beta 90.00
_cell_angle_gamma 90.00
_cell_formula_units_Z 4
_cell_length_a 7.4731(3)
_cell_length_b 9.9742(7)
_cell_length_c 16.4066(12)
_cell_measurement_reflns_used 1678
_cell_measurement_temperature 150(2)
_cell_measurement_theta_max 68.20
_cell_measurement_theta_min 5.19
_cell_volume 1222.92(13)
_computing_cell_refinement 'CrysAlis Pro (Oxford Diffraction, 2006)'
_computing_data_collection 'CrysAlis Pro (Oxford Diffraction, 2006)'
_computing_data_reduction 'CrysAlis Pro (Oxford Diffraction, 2006)'
_computing_molecular_graphics 'OLEX2 (Dolomanov <i>et al.</i>, 2009)'
_computing_publication_material 'OLEX2 (Dolomanov <i>et al.</i>, 2009)'
_computing_structure_refinement 'SHELXTL (Sheldrick, 2008)'
_computing_structure_solution 'SHELXTL (Sheldrick, 2008)'
_diffrn_ambient_temperature 150(2)
_diffrn_detector_area_resol_mean 8.2417
_diffrn_measured_fraction_theta_full 0.995
_diffrn_measured_fraction_theta_max 0.995
_diffrn_measurement_device_type 'Oxford Diffraction Xcalibur diffractometer with Onyx (Nova) detector'
_diffrn_measurement_method '\w scans'
_diffrn_radiation_monochromator mirror
_diffrn_radiation_source 'Nova (Cu) X-ray Source'
_diffrn_radiation_type CuK\a
_diffrn_radiation_wavelength 1.54178
_diffrn_reflns_av_R_equivalents 0.0290
_diffrn_reflns_av_sigmaI/netI 0.0141
_diffrn_reflns_limit_h_max 8
_diffrn_reflns_limit_h_min -7
_diffrn_reflns_limit_k_max 11
_diffrn_reflns_limit_k_min -11
_diffrn_reflns_limit_l_max 18
_diffrn_reflns_limit_l_min -19
_diffrn_reflns_number 11941
_diffrn_reflns_theta_full 68.20
_diffrn_reflns_theta_max 68.20
_diffrn_reflns_theta_min 5.19
_exptl_absorpt_coefficient_mu 0.883
_exptl_absorpt_correction_T_max 0.8432
_exptl_absorpt_correction_T_min 0.7190
_exptl_absorpt_correction_type multi-scan
_exptl_absorpt_process_details
;
(CrysAlis Pro; Oxford Diffraction, 2006)
;
_exptl_crystal_colour colourless
_exptl_crystal_density_diffrn 1.370
_exptl_crystal_density_method 'not measured'
_exptl_crystal_description block
_exptl_crystal_F_000 536
_exptl_crystal_size_max 0.40
_exptl_crystal_size_mid 0.20
_exptl_crystal_size_min 0.20
_refine_diff_density_max 0.218
_refine_diff_density_min -0.143
_refine_ls_abs_structure_details 'Flack (1983), 883 Friedel pairs'
_refine_ls_abs_structure_Flack 0.13(15)
_refine_ls_extinction_coef 0.0039(7)
_refine_ls_extinction_expression Fc^*^=kFc[1+0.001xFc^2^\l^3^/sin(2\q)]^-1/4^
_refine_ls_extinction_method SHELXL
_refine_ls_goodness_of_fit_ref 1.065
_refine_ls_hydrogen_treatment constr
_refine_ls_matrix_type full
_refine_ls_number_parameters 171
_refine_ls_number_reflns 2199
_refine_ls_number_restraints 0
_refine_ls_restrained_S_all 1.065
_refine_ls_R_factor_all 0.0253
_refine_ls_R_factor_gt 0.0248
_refine_ls_shift/su_max 0.000
_refine_ls_shift/su_mean 0.000
_refine_ls_structure_factor_coef Fsqd
_refine_ls_weighting_details 'calc w=1/[\s^2^(Fo^2^)+(0.0427P)^2^+0.1914P] where P=(Fo^2^+2Fc^2^)/3'
_refine_ls_weighting_scheme calc
_refine_ls_wR_factor_gt 0.0688
_refine_ls_wR_factor_ref 0.0694
_reflns_number_gt 2165
_reflns_number_total 2199
_reflns_threshold_expression >2sigma(I)
_cod_data_source_file cv5104.cif
_cod_data_source_block I
_cod_database_code 2230596
_cod_database_fobs_code 2230596

loop_
_symmetry_equiv_pos_as_xyz
'x, y, z'
'-x+1/2, -y, z+1/2'
'x+1/2, -y+1/2, -z'
'-x, y+1/2, -z+1/2'

loop_
_atom_site_type_symbol
_atom_site_label
_atom_site_fract_x
_atom_site_fract_y
_atom_site_fract_z
_atom_site_U_iso_or_equiv
_atom_site_adp_type
_atom_site_calc_flag
_atom_site_refinement_flags
_atom_site_occupancy
_atom_site_symmetry_multiplicity
_atom_site_disorder_assembly
_atom_site_disorder_group
O O1 0.50038(12) 0.41865(9) 0.52036(5) 0.0280(2) Uani d . 1 1 . .
O O2 0.26458(13) 0.35748(9) 0.43613(5) 0.0295(2) Uani d . 1 1 . .
H H2 0.2619 0.2802 0.4564 0.044 Uiso calc R 1 1 . .
O O5 0.77901(13) 0.38899(10) 0.48436(6) 0.0319(2) Uani d . 1 1 . .
C C8 0.74508(17) 0.54758(12) 0.34132(7) 0.0242(3) Uani d . 1 1 . .
O O3 0.53133(15) 0.79291(11) 0.20856(6) 0.0397(3) Uani d . 1 1 . .
H H3 0.6232 0.7996 0.1793 0.060 Uiso calc R 1 1 . .
O O4 0.90385(13) 0.48275(9) 0.34758(6) 0.0319(2) Uani d . 1 1 . .
H H4 0.9037 0.4346 0.3896 0.048 Uiso calc R 1 1 . .
C C9 0.72242(18) 0.63290(12) 0.27480(7) 0.0273(3) Uani d . 1 1 . .
C C6 0.60748(17) 0.53081(12) 0.39893(7) 0.0228(3) Uani d . 1 1 . .
C C12 0.42314(18) 0.69223(13) 0.32709(8) 0.0280(3) Uani d . 1 1 . .
C C7 0.63436(17) 0.44348(12) 0.46828(7) 0.0244(3) Uani d . 1 1 . .
C C11 0.56276(19) 0.70428(13) 0.26991(8) 0.0284(3) Uani d . 1 1 . .
C C5 0.44607(16) 0.60298(12) 0.39092(7) 0.0231(3) Uani d . 1 1 . .
C C3 0.30879(17) 0.58956(12) 0.45805(7) 0.0253(3) Uani d . 1 1 . .
H H3A 0.1876 0.6020 0.4333 0.030 Uiso calc R 1 1 . .
C C4 0.3370(2) 0.70133(14) 0.52100(9) 0.0355(3) Uani d . 1 1 . .
H H4C 0.4485 0.6850 0.5509 0.053 Uiso calc R 1 1 . .
H H4B 0.2364 0.7024 0.5593 0.053 Uiso calc R 1 1 . .
H H4A 0.3443 0.7880 0.4930 0.053 Uiso calc R 1 1 . .
C C10 0.8647(2) 0.64783(16) 0.21033(8) 0.0379(3) Uani d . 1 1 . .
H H10A 0.8158 0.6215 0.1573 0.057 Uiso calc R 1 1 . .
H H10B 0.9668 0.5903 0.2238 0.057 Uiso calc R 1 1 . .
H H10C 0.9041 0.7415 0.2080 0.057 Uiso calc R 1 1 . .
C C2 0.31545(17) 0.44997(13) 0.49601(7) 0.0257(3) Uani d . 1 1 . .
C C1 0.20825(19) 0.43331(14) 0.57328(8) 0.0333(3) Uani d . 1 1 . .
H H1C 0.2544 0.4943 0.6151 0.050 Uiso calc R 1 1 . .
H H1B 0.2184 0.3406 0.5925 0.050 Uiso calc R 1 1 . .
H H1A 0.0823 0.4542 0.5624 0.050 Uiso calc R 1 1 . .
C C13 0.2588(2) 0.77862(17) 0.31733(10) 0.0434(4) Uani d . 1 1 . .
H H13B 0.1546 0.7315 0.3396 0.065 Uiso calc R 1 1 . .
H H13A 0.2390 0.7972 0.2594 0.065 Uiso calc R 1 1 . .
H H13C 0.2759 0.8633 0.3466 0.065 Uiso calc R 1 1 . .

loop_
_atom_site_aniso_label
_atom_site_aniso_U_11
_atom_site_aniso_U_22
_atom_site_aniso_U_33
_atom_site_aniso_U_12
_atom_site_aniso_U_13
_atom_site_aniso_U_23
O1 0.0301(5) 0.0298(5) 0.0240(4) 0.0021(4) -0.0010(4) 0.0057(3)
O2 0.0414(5) 0.0225(4) 0.0245(4) -0.0063(4) -0.0003(4) 0.0013(3)
O5 0.0311(5) 0.0304(5) 0.0341(5) 0.0052(4) -0.0028(4) 0.0079(4)
C8 0.0268(6) 0.0197(5) 0.0262(6) 0.0001(5) -0.0028(5) -0.0033(5)
O3 0.0429(6) 0.0429(5) 0.0332(5) 0.0073(5) 0.0039(4) 0.0184(4)
O4 0.0303(5) 0.0333(5) 0.0322(5) 0.0061(4) 0.0016(4) 0.0053(4)
C9 0.0333(7) 0.0245(6) 0.0240(6) -0.0027(5) 0.0005(5) -0.0006(5)
C6 0.0287(6) 0.0180(5) 0.0218(6) -0.0013(5) -0.0018(4) -0.0017(4)
C12 0.0319(7) 0.0245(6) 0.0278(6) 0.0014(5) -0.0017(5) 0.0031(5)
C7 0.0299(6) 0.0195(5) 0.0239(6) -0.0007(5) -0.0021(5) -0.0017(5)
C11 0.0364(7) 0.0235(6) 0.0253(6) -0.0007(5) -0.0022(5) 0.0042(5)
C5 0.0259(6) 0.0193(5) 0.0240(5) -0.0013(5) -0.0020(5) -0.0015(5)
C3 0.0271(6) 0.0229(6) 0.0259(6) 0.0018(5) -0.0001(5) 0.0017(5)
C4 0.0423(7) 0.0277(6) 0.0364(7) 0.0009(6) 0.0059(6) -0.0067(5)
C10 0.0398(8) 0.0414(7) 0.0326(7) 0.0026(6) 0.0068(6) 0.0077(6)
C2 0.0281(6) 0.0263(6) 0.0226(6) -0.0004(5) -0.0016(5) -0.0002(5)
C1 0.0375(7) 0.0366(7) 0.0259(6) -0.0019(6) 0.0041(5) 0.0035(5)
C13 0.0406(8) 0.0431(8) 0.0464(8) 0.0119(7) 0.0008(7) 0.0166(6)

loop_
_atom_type_symbol
_atom_type_description
_atom_type_scat_dispersion_real
_atom_type_scat_dispersion_imag
_atom_type_scat_source
C C 0.0181 0.0091 'International Tables Vol C Tables 4.2.6.8 and 6.1.1.4'
H H 0.0000 0.0000 'International Tables Vol C Tables 4.2.6.8 and 6.1.1.4'
O O 0.0492 0.0322 'International Tables Vol C Tables 4.2.6.8 and 6.1.1.4'

loop_
_geom_angle_atom_site_label_1
_geom_angle_atom_site_label_2
_geom_angle_atom_site_label_3
_geom_angle_site_symmetry_1
_geom_angle_site_symmetry_3
_geom_angle
_geom_angle_publ_flag
C7 O1 C2 . . 119.30(9) ?
C2 O2 H2 . . 109.5 ?
O4 C8 C9 . . 117.19(11) ?
O4 C8 C6 . . 122.16(11) ?
C9 C8 C6 . . 120.65(11) ?
C11 O3 H3 . . 109.5 ?
C8 O4 H4 . . 109.5 ?
C11 C9 C8 . . 117.48(12) ?
C11 C9 C10 . . 120.93(11) ?
C8 C9 C10 . . 121.59(12) ?
C8 C6 C5 . . 120.11(11) ?
C8 C6 C7 . . 119.90(11) ?
C5 C6 C7 . . 119.94(11) ?
C5 C12 C11 . . 117.83(12) ?
C5 C12 C13 . . 123.22(12) ?
C11 C12 C13 . . 118.93(12) ?
O5 C7 O1 . . 115.81(10) ?
O5 C7 C6 . . 123.57(11) ?
O1 C7 C6 . . 120.61(11) ?
O3 C11 C9 . . 121.54(12) ?
O3 C11 C12 . . 114.87(12) ?
C9 C11 C12 . . 123.58(11) ?
C12 C5 C6 . . 120.27(11) ?
C12 C5 C3 . . 121.60(11) ?
C6 C5 C3 . . 117.86(10) ?
C5 C3 C2 . . 110.86(10) ?
C5 C3 C4 . . 109.44(10) ?
C2 C3 C4 . . 112.57(11) ?
C5 C3 H3A . . 107.9 ?
C2 C3 H3A . . 107.9 ?
C4 C3 H3A . . 107.9 ?
C3 C4 H4C . . 109.5 ?
C3 C4 H4B . . 109.5 ?
H4C C4 H4B . . 109.5 ?
C3 C4 H4A . . 109.5 ?
H4C C4 H4A . . 109.5 ?
H4B C4 H4A . . 109.5 ?
C9 C10 H10A . . 109.5 ?
C9 C10 H10B . . 109.5 ?
H10A C10 H10B . . 109.5 ?
C9 C10 H10C . . 109.5 ?
H10A C10 H10C . . 109.5 ?
H10B C10 H10C . . 109.5 ?
O2 C2 O1 . . 107.79(10) ?
O2 C2 C1 . . 111.88(10) ?
O1 C2 C1 . . 104.30(10) ?
O2 C2 C3 . . 107.81(9) ?
O1 C2 C3 . . 109.57(10) ?
C1 C2 C3 . . 115.22(11) ?
C2 C1 H1C . . 109.5 ?
C2 C1 H1B . . 109.5 ?
H1C C1 H1B . . 109.5 ?
C2 C1 H1A . . 109.5 ?
H1C C1 H1A . . 109.5 ?
H1B C1 H1A . . 109.5 ?
C12 C13 H13B . . 109.5 ?
C12 C13 H13A . . 109.5 ?
H13B C13 H13A . . 109.5 ?
C12 C13 H13C . . 109.5 ?
H13B C13 H13C . . 109.5 ?
H13A C13 H13C . . 109.5 ?

loop_
_geom_bond_atom_site_label_1
_geom_bond_atom_site_label_2
_geom_bond_site_symmetry_2
_geom_bond_distance
_geom_bond_publ_flag
O1 C7 . 1.3395(15) ?
O1 C2 . 1.4721(16) ?
O2 C2 . 1.4003(15) ?
O2 H2 . 0.8400 ?
O5 C7 . 1.2384(16) ?
C8 O4 . 1.3552(16) ?
C8 C9 . 1.3942(17) ?
C8 C6 . 1.4067(18) ?
O3 C11 . 1.3601(15) ?
O3 H3 . 0.8400 ?
O4 H4 . 0.8400 ?
C9 C11 . 1.3917(19) ?
C9 C10 . 1.5073(18) ?
C6 C5 . 1.4108(18) ?
C6 C7 . 1.4469(16) ?
C12 C5 . 1.3851(17) ?
C12 C11 . 1.4082(19) ?
C12 C13 . 1.509(2) ?
C5 C3 . 1.5111(17) ?
C3 C2 . 1.5260(17) ?
C3 C4 . 1.5343(18) ?
C3 H3A . 1.0000 ?
C4 H4C . 0.9800 ?
C4 H4B . 0.9800 ?
C4 H4A . 0.9800 ?
C10 H10A . 0.9800 ?
C10 H10B . 0.9800 ?
C10 H10C . 0.9800 ?
C2 C1 . 1.5088(17) ?
C1 H1C . 0.9800 ?
C1 H1B . 0.9800 ?
C1 H1A . 0.9800 ?
C13 H13B . 0.9800 ?
C13 H13A . 0.9800 ?
C13 H13C . 0.9800 ?

loop_
_geom_hbond_atom_site_label_D
_geom_hbond_atom_site_label_H
_geom_hbond_atom_site_label_A
_geom_hbond_site_symmetry_A
_geom_hbond_distance_DH
_geom_hbond_distance_HA
_geom_hbond_distance_DA
_geom_hbond_angle_DHA
O4 H4 O5 . 0.84 1.87 2.6040(13) 145
O2 H2 O5 3_456 0.84 1.95 2.7851(13) 172
O3 H3 O2 4_655 0.84 2.15 2.8942(14) 148

loop_
_geom_torsion_atom_site_label_1
_geom_torsion_atom_site_label_2
_geom_torsion_atom_site_label_3
_geom_torsion_atom_site_label_4
_geom_torsion_site_symmetry_1
_geom_torsion_site_symmetry_2
_geom_torsion_site_symmetry_3
_geom_torsion_site_symmetry_4
_geom_torsion
_geom_torsion_publ_flag
O4 C8 C9 C11 . . . . -177.25(11) ?
C6 C8 C9 C11 . . . . 2.70(17) ?
O4 C8 C9 C10 . . . . 2.78(17) ?
C6 C8 C9 C10 . . . . -177.27(11) ?
O4 C8 C6 C5 . . . . 178.45(10) ?
C9 C8 C6 C5 . . . . -1.50(17) ?
O4 C8 C6 C7 . . . . 0.92(17) ?
C9 C8 C6 C7 . . . . -179.03(11) ?
C2 O1 C7 O5 . . . . -164.73(11) ?
C2 O1 C7 C6 . . . . 16.22(16) ?
C8 C6 C7 O5 . . . . 6.00(18) ?
C5 C6 C7 O5 . . . . -171.53(11) ?
C8 C6 C7 O1 . . . . -175.02(10) ?
C5 C6 C7 O1 . . . . 7.45(17) ?
C8 C9 C11 O3 . . . . 177.94(11) ?
C10 C9 C11 O3 . . . . -2.09(19) ?
C8 C9 C11 C12 . . . . -1.55(19) ?
C10 C9 C11 C12 . . . . 178.42(12) ?
C5 C12 C11 O3 . . . . 179.62(11) ?
C13 C12 C11 O3 . . . . -1.81(19) ?
C5 C12 C11 C9 . . . . -0.9(2) ?
C13 C12 C11 C9 . . . . 177.71(13) ?
C11 C12 C5 C6 . . . . 2.13(18) ?
C13 C12 C5 C6 . . . . -176.37(13) ?
C11 C12 C5 C3 . . . . 176.12(11) ?
C13 C12 C5 C3 . . . . -2.4(2) ?
C8 C6 C5 C12 . . . . -1.01(17) ?
C7 C6 C5 C12 . . . . 176.51(11) ?
C8 C6 C5 C3 . . . . -175.22(10) ?
C7 C6 C5 C3 . . . . 2.31(16) ?
C12 C5 C3 C2 . . . . 153.52(11) ?
C6 C5 C3 C2 . . . . -32.36(14) ?
C12 C5 C3 C4 . . . . -81.73(14) ?
C6 C5 C3 C4 . . . . 92.39(13) ?
C7 O1 C2 O2 . . . . 70.86(13) ?
C7 O1 C2 C1 . . . . -170.08(10) ?
C7 O1 C2 C3 . . . . -46.21(14) ?
C5 C3 C2 O2 . . . . -64.88(12) ?
C4 C3 C2 O2 . . . . 172.15(11) ?
C5 C3 C2 O1 . . . . 52.17(12) ?
C4 C3 C2 O1 . . . . -70.79(13) ?
C5 C3 C2 C1 . . . . 169.38(11) ?
C4 C3 C2 C1 . . . . 46.42(15) ?

loop_
_cod_related_entry_id
_cod_related_entry_database
_cod_related_entry_code
1 ChemSpider 30656753
